data_7124287
loop_
_publ_author_name
'Li, Can'
'Liu, Yan'
'Wang, Kai'
'Ping, Chen'
'Zhang, Boyu'
'Guo, Wengang'

_publ_section_title
;
 Water Enables an Asymmetric Cross Reaction of \a-Keto Acid to \a-Keto
 Ester for the Synthesis of Quaternary Isotetronic Acid
;
_journal_name_full 'Chemical Communications'
_journal_paper_doi 10.1039/C9CC06356K
_journal_year 2019
_chemical_absolute_configuration ad
_chemical_formula_sum 'C18 H21 Br O5'
_chemical_formula_weight 397.26
_space_group_crystal_system orthorhombic
_space_group_IT_number 19
_space_group_name_Hall 'P 2ac 2ab'
_space_group_name_H-M_alt 'P 21 21 21'
_symmetry_space_group_name_Hall 'P 2ac 2ab'
_symmetry_space_group_name_H-M 'P 21 21 21'
_atom_sites_solution_hydrogens geom
_audit_creation_method SHELXL-2013
_audit_update_record
;
2018-01-11 deposited with the CCDC.    2019-09-30 downloaded from the CCDC.
;
_cell_angle_alpha 90
_cell_angle_beta 90
_cell_angle_gamma 90
_cell_formula_units_Z 4
_cell_length_a 6.3224(5)
_cell_length_b 11.8122(10)
_cell_length_c 24.672(2)
_cell_measurement_reflns_used 4442
_cell_measurement_temperature 133(2)
_cell_measurement_theta_max 50.778
_cell_measurement_theta_min 4.774
_cell_volume 1842.5(3)
_computing_cell_refinement 'Bruker SAINT'
_computing_data_collection 'Bruker APEX2'
_computing_data_reduction 'Bruker SAINT'
_computing_molecular_graphics 'Bruker SHELXTL'
_computing_publication_material 'Bruker SHELXTL'
_computing_structure_refinement 'SHELXL-2013 (Sheldrick, 2013)'
_computing_structure_solution 'SHELXS-97 (Sheldrick, 2008)'
_diffrn_ambient_temperature 133(2)
_diffrn_measured_fraction_theta_full 0.999
_diffrn_measured_fraction_theta_max 0.999
_diffrn_measurement_device_type 'Bruker APEX-II CCD'
_diffrn_measurement_method '\f and \w scans'
_diffrn_radiation_type MoK\a
_diffrn_radiation_wavelength 0.71073
_diffrn_reflns_av_R_equivalents 0.0272
_diffrn_reflns_av_unetI/netI 0.0443
_diffrn_reflns_Laue_measured_fraction_full 0.999
_diffrn_reflns_Laue_measured_fraction_max 0.999
_diffrn_reflns_limit_h_max 7
_diffrn_reflns_limit_h_min -7
_diffrn_reflns_limit_k_max 14
_diffrn_reflns_limit_k_min -14
_diffrn_reflns_limit_l_max 30
_diffrn_reflns_limit_l_min -30
_diffrn_reflns_number 13332
_diffrn_reflns_point_group_measured_fraction_full 0.999
_diffrn_reflns_point_group_measured_fraction_max 0.999
_diffrn_reflns_theta_full 25.242
_diffrn_reflns_theta_max 25.997
_diffrn_reflns_theta_min 1.911
_exptl_absorpt_coefficient_mu 2.254
_exptl_absorpt_correction_T_max 0.7461
_exptl_absorpt_correction_T_min 0.5948
_exptl_absorpt_correction_type multi-scan
_exptl_absorpt_process_details sadabs
_exptl_crystal_colour colorless
_exptl_crystal_density_diffrn 1.432
_exptl_crystal_description prismatic
_exptl_crystal_F_000 816
_exptl_crystal_size_max 0.211
_exptl_crystal_size_mid 0.166
_exptl_crystal_size_min 0.123
_refine_diff_density_max 0.458
_refine_diff_density_min -0.504
_refine_diff_density_rms 0.054
_refine_ls_abs_structure_details
; 
 Flack x determined using 1271 quotients [(I+)-(I-)]/[(I+)+(I-)] 
 (Parsons and Flack (2004), Acta Cryst. A60, s61). 
;
_refine_ls_abs_structure_Flack 0.010(6)
_refine_ls_extinction_method none
_refine_ls_goodness_of_fit_ref 1.051
_refine_ls_hydrogen_treatment constr
_refine_ls_matrix_type full
_refine_ls_number_parameters 312
_refine_ls_number_reflns 3623
_refine_ls_number_restraints 36
_refine_ls_restrained_S_all 1.051
_refine_ls_R_factor_all 0.0389
_refine_ls_R_factor_gt 0.0327
_refine_ls_shift/su_max 0.001
_refine_ls_shift/su_mean 0.000
_refine_ls_structure_factor_coef Fsqd
_refine_ls_weighting_details 'w=1/[\s^2^(Fo^2^)+(0.0274P)^2^+1.0500P] where P=(Fo^2^+2Fc^2^)/3'
_refine_ls_weighting_scheme calc
_refine_ls_wR_factor_gt 0.0783
_refine_ls_wR_factor_ref 0.0812
_reflns_Friedel_coverage 0.716
_reflns_Friedel_fraction_full 0.998
_reflns_Friedel_fraction_max 0.998
_reflns_number_gt 3276
_reflns_number_total 3623
_reflns_threshold_expression 'I > 2\s(I)'
_cod_data_source_file c9cc06356k2.cif
_cod_data_source_block mo_dm15220_0m
_cod_database_code 7124287
_shelx_space_group_comment
; 
The symmetry employed for this shelxl refinement is uniquely defined 
by the following loop, which should always be used as a source of 
symmetry information in preference to the above space-group names. 
They are only intended as comments. 
;
_shelxl_version_number 2013-4

loop_
_space_group_symop_operation_xyz
'x, y, z'
'x+1/2, -y+1/2, -z'
'-x, y+1/2, -z+1/2'
'-x+1/2, -y, z+1/2'

loop_
_atom_site_label
_atom_site_type_symbol
_atom_site_fract_x
_atom_site_fract_y
_atom_site_fract_z
_atom_site_U_iso_or_equiv
_atom_site_adp_type
_atom_site_occupancy
_atom_site_site_symmetry_order
_atom_site_calc_flag
_atom_site_refinement_flags_posn
_atom_site_refinement_flags_adp
_atom_site_refinement_flags_occupancy
_atom_site_disorder_assembly
_atom_site_disorder_group
Br1 Br 0.69505(8) 1.53180(4) 0.06823(2) 0.04424(15) Uani 1 1 d . . . . .
O1 O -0.3514(7) 0.9126(4) 0.0365(2) 0.0279(10) Uani 0.6 1 d . . P A 1
O2 O -0.1638(9) 0.9639(5) 0.1107(2) 0.0268(12) Uani 0.6 1 d . . P A 1
O3 O -0.0519(9) 0.7351(4) 0.0217(2) 0.0364(13) Uani 0.6 1 d . . P A 1
H3 H -0.1622 0.7467 0.0036 0.055 Uiso 0.6 1 calc R U P A 1
O4 O -0.1718(10) 0.9538(7) 0.2130(3) 0.0367(15) Uani 0.65 1 d . . P A 1
O5 O 0.1186(9) 0.8421(5) 0.2191(2) 0.0567(16) Uani 0.65 1 d . . P A 1
O1' O -0.165(2) 0.7993(11) 0.0152(4) 0.071(3) Uani 0.4 1 d . . P A 2
O2' O -0.1355(17) 0.9356(10) 0.0820(5) 0.042(3) Uani 0.4 1 d . . P A 2
O3' O 0.1623(14) 0.6757(7) 0.0721(4) 0.053(2) Uani 0.4 1 d . . P A 2
H3' H 0.0980 0.6507 0.0448 0.080 Uiso 0.4 1 calc R U P A 2
O4' O -0.072(2) 0.9682(12) 0.2202(5) 0.034(3) Uani 0.35 1 d . . P A 2
O5' O -0.3207(19) 0.8886(12) 0.1709(4) 0.072(3) Uani 0.35 1 d . . P A 2
C1 C -0.2051(13) 0.8968(6) 0.0651(4) 0.0251(16) Uani 0.6 1 d . U P A 1
C2 C -0.0388(18) 0.8106(8) 0.0608(6) 0.027(2) Uani 0.6 1 d . U P A 1
C3 C 0.1077(13) 0.8273(8) 0.1003(5) 0.030(2) Uani 0.6 1 d . U P A 1
C4 C 0.0246(7) 0.9336(4) 0.13184(18) 0.0353(10) Uani 1 1 d . . . . .
C5 C 0.1633(10) 1.0398(5) 0.13077(19) 0.0606(16) Uani 1 1 d . . . . .
H5A H 0.0836 1.1036 0.1469 0.073 Uiso 1 1 calc R U . . .
H5B H 0.2901 1.0266 0.1534 0.073 Uiso 1 1 calc R U . . .
C6 C 0.2325(7) 1.0724(3) 0.07470(17) 0.0381(10) Uani 1 1 d . . . . .
H6A H 0.1072 1.0759 0.0507 0.046 Uiso 1 1 calc R U . . .
H6B H 0.3288 1.0135 0.0603 0.046 Uiso 1 1 calc R U . . .
C7 C 0.3447(6) 1.1858(3) 0.07390(18) 0.0331(9) Uani 1 1 d . . . . .
C8 C 0.2489(6) 1.2801(4) 0.05164(17) 0.0339(10) Uani 1 1 d . . . . .
H8 H 0.1116 1.2736 0.0363 0.041 Uiso 1 1 calc R U . . .
C9 C 0.3501(6) 1.3839(4) 0.05135(17) 0.0344(10) Uani 1 1 d . . . . .
H9 H 0.2815 1.4489 0.0371 0.041 Uiso 1 1 calc R U . . .
C10 C 0.5499(6) 1.3917(3) 0.0719(2) 0.0341(9) Uani 1 1 d . . . . .
C11 C 0.6506(7) 1.2989(4) 0.0938(2) 0.0401(11) Uani 1 1 d . . . . .
H11 H 0.7899 1.3056 0.1079 0.048 Uiso 1 1 calc R U . . .
C12 C 0.5471(7) 1.1967(4) 0.0949(2) 0.0391(11) Uani 1 1 d . . . . .
H12 H 0.6150 1.1327 0.1104 0.047 Uiso 1 1 calc R U . . .
C13 C -0.0021(10) 0.9006(6) 0.1941(3) 0.0321(15) Uani 0.65 1 d . . P A 1
C14 C -0.2111(9) 0.9520(5) 0.27208(18) 0.0496(12) Uani 1 1 d . . . . .
C15 C -0.4103(9) 1.0209(6) 0.2729(2) 0.0635(16) Uani 1 1 d . . . . .
H15A H -0.3828 1.0955 0.2570 0.095 Uiso 1 1 calc R U . . .
H15B H -0.4581 1.0303 0.3104 0.095 Uiso 1 1 calc R U . . .
H15C H -0.5201 0.9821 0.2519 0.095 Uiso 1 1 calc R U . . .
C16 C -0.0454(9) 1.0058(6) 0.3069(2) 0.0693(19) Uani 1 1 d . . . . .
H16A H 0.0825 0.9589 0.3066 0.104 Uiso 1 1 calc R U . . .
H16B H -0.0982 1.0124 0.3441 0.104 Uiso 1 1 calc R U . . .
H16C H -0.0119 1.0812 0.2928 0.104 Uiso 1 1 calc R U . . .
C17 C -0.2554(15) 0.8301(5) 0.2869(3) 0.092(3) Uani 1 1 d . . . . .
H17A H -0.3546 0.7975 0.2607 0.138 Uiso 1 1 calc R U . . .
H17B H -0.3172 0.8267 0.3233 0.138 Uiso 1 1 calc R U . . .
H17C H -0.1229 0.7870 0.2863 0.138 Uiso 1 1 calc R U . . .
C18 C 0.3059(12) 0.7660(6) 0.1110(3) 0.0414(17) Uani 0.6 1 d . U P A 1
H18A H 0.3278 0.7087 0.0828 0.062 Uiso 0.6 1 calc R U P A 1
H18B H 0.2975 0.7291 0.1465 0.062 Uiso 0.6 1 calc R U P A 1
H18C H 0.4244 0.8195 0.1107 0.062 Uiso 0.6 1 calc R U P A 1
C1' C -0.081(3) 0.8381(16) 0.0574(8) 0.037(4) Uani 0.4 1 d . U P A 2
C2' C 0.083(3) 0.7827(12) 0.0854(6) 0.037(3) Uani 0.4 1 d . U P A 2
C3' C 0.142(3) 0.8448(13) 0.1238(6) 0.037(3) Uani 0.4 1 d . U P A 2
C13' C -0.151(2) 0.9317(10) 0.1777(7) 0.033(3) Uani 0.35 1 d . . P A 2
C18' C 0.321(2) 0.8244(10) 0.1663(5) 0.050(3) Uani 0.4 1 d . U P A 2
H18D H 0.4037 0.7579 0.1557 0.075 Uiso 0.4 1 calc R U P A 2
H18E H 0.2576 0.8117 0.2020 0.075 Uiso 0.4 1 calc R U P A 2
H18F H 0.4134 0.8909 0.1677 0.075 Uiso 0.4 1 calc R U P A 2

loop_
_atom_site_aniso_label
_atom_site_aniso_U_11
_atom_site_aniso_U_22
_atom_site_aniso_U_33
_atom_site_aniso_U_23
_atom_site_aniso_U_13
_atom_site_aniso_U_12
Br1 0.0468(2) 0.0304(2) 0.0554(3) 0.0091(2) 0.0046(2) -0.0079(2)
O1 0.021(2) 0.024(2) 0.039(3) 0.0014(19) 0.002(2) 0.0030(18)
O2 0.027(3) 0.020(2) 0.033(3) -0.001(3) 0.001(3) 0.005(2)
O3 0.028(3) 0.017(2) 0.064(4) -0.004(2) 0.013(3) 0.006(2)
O4 0.026(3) 0.044(3) 0.040(4) 0.005(3) 0.003(4) 0.002(4)
O5 0.056(3) 0.063(4) 0.051(3) 0.028(3) 0.010(3) 0.026(3)
O1' 0.080(8) 0.098(8) 0.033(5) -0.018(5) -0.007(5) -0.047(8)
O2' 0.033(6) 0.038(7) 0.055(8) 0.022(6) -0.019(6) -0.003(5)
O3' 0.068(6) 0.041(4) 0.051(5) -0.011(4) 0.001(5) 0.002(4)
O4' 0.042(6) 0.037(6) 0.022(5) 0.006(5) 0.006(6) 0.002(7)
O5' 0.054(6) 0.112(10) 0.051(6) -0.031(6) 0.012(6) -0.035(8)
C1 0.018(4) 0.010(3) 0.047(4) 0.000(3) 0.019(4) -0.001(3)
C2 0.019(3) 0.009(4) 0.052(4) 0.006(3) 0.014(3) 0.004(3)
C3 0.022(4) 0.012(4) 0.056(5) 0.004(4) 0.015(4) 0.001(3)
C4 0.034(2) 0.036(2) 0.036(2) 0.0001(18) 0.0071(19) -0.0082(18)
C5 0.083(4) 0.059(3) 0.039(2) 0.006(2) 0.011(3) -0.046(3)
C6 0.042(2) 0.036(2) 0.037(2) 0.0080(18) -0.0004(19) -0.0105(17)
C7 0.030(2) 0.035(2) 0.035(2) 0.0089(18) 0.0057(19) -0.0047(16)
C8 0.027(2) 0.042(2) 0.033(2) 0.0128(17) -0.0008(15) -0.0004(16)
C9 0.034(2) 0.033(2) 0.036(2) 0.0121(17) 0.0039(17) 0.0054(17)
C10 0.032(2) 0.0270(19) 0.043(2) 0.009(2) 0.010(2) -0.0021(17)
C11 0.025(2) 0.039(2) 0.056(3) 0.013(2) -0.0006(19) -0.0009(18)
C12 0.033(2) 0.030(2) 0.054(3) 0.015(2) 0.001(2) 0.0040(19)
C13 0.025(4) 0.025(3) 0.046(4) 0.012(3) 0.003(3) 0.002(3)
C14 0.056(3) 0.058(3) 0.035(2) 0.005(2) 0.011(2) 0.001(3)
C15 0.050(3) 0.093(5) 0.048(3) -0.005(3) 0.000(2) 0.009(3)
C16 0.048(3) 0.109(6) 0.051(3) 0.003(3) 0.003(3) -0.004(3)
C17 0.153(9) 0.066(4) 0.056(4) 0.015(3) 0.037(5) -0.005(4)
C18 0.024(3) 0.034(4) 0.066(5) 0.023(3) 0.013(4) 0.010(3)
C1' 0.051(8) 0.026(7) 0.032(6) -0.008(6) 0.006(6) -0.011(6)
C2' 0.049(6) 0.026(5) 0.036(5) -0.007(4) 0.010(5) -0.012(5)
C3' 0.047(6) 0.025(5) 0.038(5) -0.005(5) 0.007(5) -0.012(4)
C13' 0.032(8) 0.025(6) 0.042(8) -0.003(6) 0.003(7) -0.009(5)
C18' 0.050(6) 0.040(6) 0.061(7) 0.008(5) -0.016(6) 0.007(6)

loop_
_atom_type_symbol
_atom_type_description
_atom_type_scat_dispersion_real
_atom_type_scat_dispersion_imag
_atom_type_scat_source
C C 0.0033 0.0016 'International Tables Vol C Tables 4.2.6.8 and 6.1.1.4'
H H 0.0000 0.0000 'International Tables Vol C Tables 4.2.6.8 and 6.1.1.4'
O O 0.0106 0.0060 'International Tables Vol C Tables 4.2.6.8 and 6.1.1.4'
Br Br -0.2901 2.4595 'International Tables Vol C Tables 4.2.6.8 and 6.1.1.4'

loop_
_geom_angle_atom_site_label_1
_geom_angle_atom_site_label_2
_geom_angle_atom_site_label_3
_geom_angle
C4 O2 C1 108.9(6)
C2 O3 H3 109.5
C13 O4 C14 118.4(7)
C1' O2' C4 100.0(11)
C2' O3' H3' 109.5
C13' O4' C14 115.1(13)
O1 C1 O2 122.5(6)
O1 C1 C2 129.0(10)
O2 C1 C2 108.5(9)
O3 C2 C3 131.8(10)
O3 C2 C1 118.6(12)
C3 C2 C1 109.6(10)
C2 C3 C18 129.7(10)
C2 C3 C4 104.1(7)
C18 C3 C4 126.1(9)
C3' C4 C5 109.3(8)
O2 C4 C5 106.3(5)
O2 C4 C3 108.4(5)
C5 C4 C3 117.1(5)
C3' C4 C13' 119.8(8)
C5 C4 C13' 115.2(6)
C3' C4 O2' 105.0(8)
C5 C4 O2' 109.8(5)
C13' C4 O2' 96.0(7)
O2 C4 C13 110.1(4)
C5 C4 C13 106.1(4)
C3 C4 C13 108.6(5)
C6 C5 C4 113.1(4)
C6 C5 H5A 108.9
C4 C5 H5A 108.9
C6 C5 H5B 108.9
C4 C5 H5B 108.9
H5A C5 H5B 107.8
C5 C6 C7 112.0(4)
C5 C6 H6A 109.2
C7 C6 H6A 109.2
C5 C6 H6B 109.2
C7 C6 H6B 109.2
H6A C6 H6B 107.9
C8 C7 C12 118.6(4)
C8 C7 C6 120.8(4)
C12 C7 C6 120.6(4)
C7 C8 C9 120.9(4)
C7 C8 H8 119.5
C9 C8 H8 119.5
C10 C9 C8 119.1(4)
C10 C9 H9 120.5
C8 C9 H9 120.5
C9 C10 C11 121.4(4)
C9 C10 Br1 119.3(3)
C11 C10 Br1 119.3(3)
C12 C11 C10 119.1(4)
C12 C11 H11 120.4
C10 C11 H11 120.4
C11 C12 C7 120.9(4)
C11 C12 H12 119.6
C7 C12 H12 119.6
O5 C13 O4 127.3(8)
O5 C13 C4 124.7(6)
O4 C13 C4 107.9(6)
O4 C14 C16 116.2(5)
O4 C14 C15 98.5(4)
C16 C14 C15 110.4(5)
O4 C14 C17 106.4(5)
C16 C14 C17 113.3(6)
C15 C14 C17 111.0(6)
C16 C14 O4' 91.5(6)
C15 C14 O4' 114.5(6)
C17 C14 O4' 114.7(7)
C14 C15 H15A 109.5
C14 C15 H15B 109.5
H15A C15 H15B 109.5
C14 C15 H15C 109.5
H15A C15 H15C 109.5
H15B C15 H15C 109.5
C14 C16 H16A 109.5
C14 C16 H16B 109.5
H16A C16 H16B 109.5
C14 C16 H16C 109.5
H16A C16 H16C 109.5
H16B C16 H16C 109.5
C14 C17 H17A 109.5
C14 C17 H17B 109.5
H17A C17 H17B 109.5
C14 C17 H17C 109.5
H17A C17 H17C 109.5
H17B C17 H17C 109.5
C3 C18 H18A 109.5
C3 C18 H18B 109.5
H18A C18 H18B 109.5
C3 C18 H18C 109.5
H18A C18 H18C 109.5
H18B C18 H18C 109.5
O1' C1' O2' 125.4(18)
O1' C1' C2' 123.3(18)
O2' C1' C2' 111.3(16)
C3' C2' O3' 126.9(17)
C3' C2' C1' 108.5(18)
O3' C2' C1' 124.6(15)
C2' C3' C4 114.6(16)
C2' C3' C18' 129.2(16)
C4 C3' C18' 115.9(11)
O5' C13' O4' 128.8(18)
O5' C13' C4 122.3(14)
O4' C13' C4 108.4(11)
C3' C18' H18D 109.5
C3' C18' H18E 109.5
H18D C18' H18E 109.5
C3' C18' H18F 109.5
H18D C18' H18F 109.5
H18E C18' H18F 109.5

loop_
_geom_bond_atom_site_label_1
_geom_bond_atom_site_label_2
_geom_bond_distance
Br1 C10 1.895(4)
O1 C1 1.179(10)
O2 C4 1.349(7)
O2 C1 1.401(10)
O3 C2 1.315(16)
O3 H3 0.8400
O4 C13 1.328(10)
O4 C14 1.479(9)
O5 C13 1.200(8)
O1' C1' 1.26(2)
O2' C1' 1.35(2)
O2' C4 1.592(11)
O3' C2' 1.399(17)
O3' H3' 0.8400
O4' C13' 1.24(2)
O4' C14 1.564(13)
O5' C13' 1.197(17)
C1 C2 1.467(10)
C2 C3 1.358(19)
C3 C18 1.471(11)
C3 C4 1.569(11)
C4 C3' 1.301(17)
C4 C5 1.531(6)
C4 C13' 1.587(17)
C4 C13 1.594(8)
C5 C6 1.501(6)
C5 H5A 0.9900
C5 H5B 0.9900
C6 C7 1.516(5)
C6 H6A 0.9900
C6 H6B 0.9900
C7 C8 1.382(6)
C7 C12 1.387(6)
C8 C9 1.383(6)
C8 H8 0.9500
C9 C10 1.363(6)
C9 H9 0.9500
C10 C11 1.378(6)
C11 C12 1.374(6)
C11 H11 0.9500
C12 H12 0.9500
C14 C16 1.497(8)
C14 C15 1.500(8)
C14 C17 1.512(8)
C15 H15A 0.9800
C15 H15B 0.9800
C15 H15C 0.9800
C16 H16A 0.9800
C16 H16B 0.9800
C16 H16C 0.9800
C17 H17A 0.9800
C17 H17B 0.9800
C17 H17C 0.9800
C18 H18A 0.9800
C18 H18B 0.9800
C18 H18C 0.9800
C1' C2' 1.41(2)
C2' C3' 1.255(19)
C3' C18' 1.56(2)
C18' H18D 0.9800
C18' H18E 0.9800
C18' H18F 0.9800

loop_
_geom_hbond_atom_site_label_D
_geom_hbond_atom_site_label_H
_geom_hbond_atom_site_label_A
_geom_hbond_distance_DH
_geom_hbond_distance_HA
_geom_hbond_distance_DA
_geom_hbond_angle_DHA
_geom_hbond_site_symmetry_A
O3 H3 O1 0.84 2.44 2.849(7) 111.1 .
C9 H9 O1 0.95 2.58 3.477(6) 157.1 2_575
C16 H16A O5 0.98 2.57 3.084(9) 112.5 .
C17 H17A O5' 0.98 2.47 2.972(14) 111.4 .
C17 H17C O5 0.98 2.35 2.900(10) 115.0 .

loop_
_geom_torsion_atom_site_label_1
_geom_torsion_atom_site_label_2
_geom_torsion_atom_site_label_3
_geom_torsion_atom_site_label_4
_geom_torsion
C4 O2 C1 O1 -173.4(6)
C4 O2 C1 C2 5.9(8)
O1 C1 C2 O3 -3.5(14)
O2 C1 C2 O3 177.3(8)
O1 C1 C2 C3 175.8(8)
O2 C1 C2 C3 -3.4(11)
O3 C2 C3 C18 2(2)
C1 C2 C3 C18 -177.3(8)
O3 C2 C3 C4 179.1(10)
C1 C2 C3 C4 -0.1(10)
C1 O2 C4 C3' -14.9(11)
C1 O2 C4 C5 120.9(5)
C1 O2 C4 C3 -5.9(7)
C1 O2 C4 C13' -127.7(7)
C1 O2 C4 O2' 19.5(9)
C1 O2 C4 C13 -124.6(5)
C2 C3 C4 C3' 167(2)
C18 C3 C4 C3' -15.6(17)
C2 C3 C4 O2 3.7(9)
C18 C3 C4 O2 -178.9(7)
C2 C3 C4 C5 -116.5(7)
C18 C3 C4 C5 60.8(10)
C2 C3 C4 C13' 82.1(11)
C18 C3 C4 C13' -100.6(10)
C2 C3 C4 O2' -8.9(8)
C18 C3 C4 O2' 168.4(9)
C2 C3 C4 C13 123.4(8)
C18 C3 C4 C13 -59.3(9)
C1' O2' C4 C3' 4.5(13)
C1' O2' C4 O2 -149.5(17)
C1' O2' C4 C5 121.8(11)
C1' O2' C4 C3 6.2(11)
C1' O2' C4 C13' -118.7(11)
C1' O2' C4 C13 -100.7(12)
C3' C4 C5 C6 74.6(9)
O2 C4 C5 C6 -71.7(6)
C3 C4 C5 C6 49.7(8)
C13' C4 C5 C6 -147.0(7)
O2' C4 C5 C6 -40.0(8)
C13 C4 C5 C6 171.1(5)
C4 C5 C6 C7 172.4(4)
C5 C6 C7 C8 -108.5(5)
C5 C6 C7 C12 72.3(6)
C12 C7 C8 C9 -1.4(7)
C6 C7 C8 C9 179.4(4)
C7 C8 C9 C10 2.1(6)
C8 C9 C10 C11 -1.3(7)
C8 C9 C10 Br1 176.8(3)
C9 C10 C11 C12 0.0(7)
Br1 C10 C11 C12 -178.2(4)
C10 C11 C12 C7 0.7(8)
C8 C7 C12 C11 0.0(7)
C6 C7 C12 C11 179.2(4)
C14 O4 C13 O5 6.4(12)
C14 O4 C13 C4 -170.2(5)
C3' C4 C13 O5 23.3(10)
O2 C4 C13 O5 158.3(7)
C5 C4 C13 O5 -87.0(8)
C3 C4 C13 O5 39.7(9)
C13' C4 C13 O5 162.8(12)
O2' C4 C13 O5 134.5(9)
C3' C4 C13 O4 -160.0(9)
O2 C4 C13 O4 -25.0(8)
C5 C4 C13 O4 89.7(7)
C3 C4 C13 O4 -143.6(7)
C13' C4 C13 O4 -20.4(7)
O2' C4 C13 O4 -48.8(10)
C13 O4 C14 C16 61.8(9)
C13 O4 C14 C15 179.6(7)
C13 O4 C14 C17 -65.5(9)
C13 O4 C14 O4' 47.9(14)
C13' O4' C14 O4 -13.4(11)
C13' O4' C14 C16 179.0(12)
C13' O4' C14 C15 -67.7(13)
C13' O4' C14 C17 62.5(14)
C4 O2' C1' O1' 179.2(17)
C4 O2' C1' C2' -0.2(17)
O1' C1' C2' C3' 176.2(17)
O2' C1' C2' C3' -4(2)
O1' C1' C2' O3' -5(3)
O2' C1' C2' O3' 174.9(13)
O3' C2' C3' C4 -171.3(11)
C1' C2' C3' C4 8(2)
O3' C2' C3' C18' 2(3)
C1' C2' C3' C18' -178.8(15)
O2 C4 C3' C2' 9.3(19)
C5 C4 C3' C2' -125.5(12)
C3 C4 C3' C2' -12.0(13)
C13' C4 C3' C2' 98.3(15)
O2' C4 C3' C2' -7.8(15)
C13 C4 C3' C2' 127.1(13)
O2 C4 C3' C18' -164.9(8)
C5 C4 C3' C18' 60.3(12)
C3 C4 C3' C18' 174(3)
C13' C4 C3' C18' -75.8(14)
O2' C4 C3' C18' 178.0(10)
C13 C4 C3' C18' -47.0(11)
C14 O4' C13' O5' 2(2)
C14 O4' C13' C4 -169.5(8)
C3' C4 C13' O5' -80.8(17)
O2 C4 C13' O5' 46.2(14)
C5 C4 C13' O5' 145.5(12)
C3 C4 C13' O5' -52.8(17)
O2' C4 C13' O5' 30.3(15)
C13 C4 C13' O5' -129.2(17)
C3' C4 C13' O4' 91.5(13)
O2 C4 C13' O4' -141.4(12)
C5 C4 C13' O4' -42.1(12)
C3 C4 C13' O4' 119.6(11)
O2' C4 C13' O4' -157.4(11)
C13 C4 C13' O4' 43.1(9)
